data_4066173
loop_
_publ_author_name
'Fan, Cheng'
'Piers, Warren E.'
'Parvez, Masood'
'McDonald, Robert'

_publ_section_title
;
 Divergent Reactivity of Perfluoropentaphenylborole with Alkynes&#x00A7;
;
_journal_issue 21
_journal_name_full Organometallics
_journal_page_first 5132
_journal_paper_doi 10.1021/om100334r
_journal_volume 29
_journal_year 2010
_chemical_formula_moiety ' 2(C40 H10 B F25), 1.5(C6 H14), C7 H8'
_chemical_formula_sum 'C48 H24.5 B F25'
_chemical_formula_weight 1086.99
_chemical_name_systematic
;
 ?
;
_space_group_IT_number 14
_symmetry_cell_setting monoclinic
_symmetry_space_group_name_Hall '-P 2yn'
_symmetry_space_group_name_H-M 'P 1 21/n 1'
_atom_sites_solution_hydrogens geom
_atom_sites_solution_primary direct
_atom_sites_solution_secondary difmap
_cell_angle_alpha 90.00
_cell_angle_beta 97.1900(5)
_cell_angle_gamma 90.00
_cell_formula_units_Z 8
_cell_length_a 11.7430(3)
_cell_length_b 22.3030(4)
_cell_length_c 35.0070(8)
_cell_measurement_reflns_used 16336
_cell_measurement_temperature 173(2)
_cell_measurement_theta_max 27.5
_cell_measurement_theta_min 1.0
_cell_volume 9096.4(4)
_computing_cell_refinement 'HKL DENZO (Otwinowski & Minor, 1997)'
_computing_data_collection 'COLLECT (Hooft, 1998)'
_computing_data_reduction 'SCALEPACK (Otwinowski & Minor, 1997)'
_computing_molecular_graphics 'ORTEP-3 (Farrugia, 1997)'
_computing_publication_material 'SHELXL-97 (Sheldrick, 2008)'
_computing_structure_refinement 'SHELXL-97 (Sheldrick, 2008)'
_computing_structure_solution 'SIR92 (Altomare et al., 1991)'
_diffrn_ambient_temperature 173(2)
_diffrn_measured_fraction_theta_full 0.954
_diffrn_measured_fraction_theta_max 0.954
_diffrn_measurement_device_type 'Bruker APEX2 CCD'
_diffrn_measurement_method ' \w and \f '
_diffrn_radiation_monochromator graphite
_diffrn_radiation_source 'fine-focus sealed tube'
_diffrn_radiation_type MoK\a
_diffrn_radiation_wavelength 0.71073
_diffrn_reflns_av_R_equivalents 0.0245
_diffrn_reflns_av_sigmaI/netI 0.0355
_diffrn_reflns_limit_h_max 15
_diffrn_reflns_limit_h_min -15
_diffrn_reflns_limit_k_max 18
_diffrn_reflns_limit_k_min -28
_diffrn_reflns_limit_l_max 45
_diffrn_reflns_limit_l_min -45
_diffrn_reflns_number 32433
_diffrn_reflns_theta_full 27.43
_diffrn_reflns_theta_max 27.43
_diffrn_reflns_theta_min 1.92
_diffrn_standards_number 0
_exptl_absorpt_coefficient_mu 0.164
_exptl_absorpt_correction_T_max 0.9902
_exptl_absorpt_correction_T_min 0.9743
_exptl_absorpt_correction_type multi-scan
_exptl_absorpt_process_details 'SORTAV: (Blessing, 1997)'
_exptl_crystal_colour colorless
_exptl_crystal_density_diffrn 1.587
_exptl_crystal_density_method 'not measured'
_exptl_crystal_description prism
_exptl_crystal_F_000 4340
_exptl_crystal_size_max 0.16
_exptl_crystal_size_mid 0.12
_exptl_crystal_size_min 0.06
_refine_diff_density_max 0.663
_refine_diff_density_min -0.494
_refine_diff_density_rms 0.083
_refine_ls_extinction_coef 0.0010(2)
_refine_ls_extinction_expression Fc^*^=kFc[1+0.001xFc^2^\l^3^/sin(2\q)]^-1/4^
_refine_ls_extinction_method SHELXL
_refine_ls_goodness_of_fit_ref 1.126
_refine_ls_hydrogen_treatment constr
_refine_ls_matrix_type full
_refine_ls_number_parameters 1293
_refine_ls_number_reflns 19806
_refine_ls_number_restraints 7
_refine_ls_restrained_S_all 1.127
_refine_ls_R_factor_all 0.0971
_refine_ls_R_factor_gt 0.0742
_refine_ls_shift/su_max 0.015
_refine_ls_shift/su_mean 0.000
_refine_ls_structure_factor_coef Fsqd
_refine_ls_weighting_details 'calc w=1/[\s^2^(Fo^2^)+(0.0820P)^2^+12.0P] where P=(Fo^2^+2Fc^2^)/3'
_refine_ls_weighting_scheme calc
_refine_ls_wR_factor_gt 0.1898
_refine_ls_wR_factor_ref 0.2126
_reflns_number_gt 15147
_reflns_number_total 19806
_reflns_threshold_expression >2sigma(I)
_cod_data_source_file om100334r_si_006.cif
_cod_data_source_block Compound_I
_cod_depositor_comments
;
The following automatic conversions were performed:

'_symmetry_cell_setting' value 'Monoclinic' changed to 'monoclinic'
according to /home/saulius/struct/CIF-dictionaries/cif_core.dic
dictionary named 'cif_core.dic' version 2.4.1 from 2010-06-29.

Automatic conversion script
Id: cif_fix_values 1715 2011-07-08 13:25:40Z adriana 
;
_cod_original_sg_symbol_H-M 'P 21/n'
_cod_original_formula_sum 'C48 H24.50 B F25'
_cod_database_code 4066173

loop_
_symmetry_equiv_pos_as_xyz
'x, y, z'
'-x+1/2, y+1/2, -z+1/2'
'-x, -y, -z'
'x-1/2, -y-1/2, z-1/2'

loop_
_atom_site_label
_atom_site_type_symbol
_atom_site_fract_x
_atom_site_fract_y
_atom_site_fract_z
_atom_site_U_iso_or_equiv
_atom_site_adp_type
_atom_site_occupancy
_atom_site_symmetry_multiplicity
_atom_site_calc_flag
_atom_site_refinement_flags
F1 F 0.6948(2) 0.19778(9) 0.08371(7) 0.0560(6) Uani 1 1 d .
F2 F 0.8118(3) 0.13558(12) 0.03576(10) 0.0905(10) Uani 1 1 d .
F3 F 0.9285(3) 0.19491(17) -0.01579(10) 0.1093(13) Uani 1 1 d .
F4 F 0.9227(3) 0.31635(17) -0.01937(8) 0.0899(10) Uani 1 1 d .
F5 F 0.8058(2) 0.37845(10) 0.02867(7) 0.0571(6) Uani 1 1 d .
F6 F 0.94285(15) 0.32804(8) 0.11139(5) 0.0385(4) Uani 1 1 d .
F7 F 1.10431(16) 0.25000(10) 0.14049(7) 0.0528(5) Uani 1 1 d .
F8 F 1.05142(19) 0.15956(10) 0.18752(7) 0.0596(6) Uani 1 1 d .
F9 F 0.8338(2) 0.14949(10) 0.20558(7) 0.0629(6) Uani 1 1 d .
F10 F 0.67300(17) 0.22855(10) 0.17872(6) 0.0509(5) Uani 1 1 d .
F11 F 0.89619(19) 0.46500(10) 0.11074(6) 0.0529(5) Uani 1 1 d .
F12 F 1.0996(2) 0.49785(11) 0.14956(9) 0.0741(8) Uani 1 1 d .
F13 F 1.1568(2) 0.46298(12) 0.22411(9) 0.0810(9) Uani 1 1 d .
F14 F 1.0103(2) 0.39506(12) 0.25946(7) 0.0692(7) Uani 1 1 d .
F15 F 0.80893(18) 0.35845(9) 0.21991(6) 0.0484(5) Uani 1 1 d .
F16 F 0.6456(2) 0.47909(9) 0.20479(6) 0.0571(6) Uani 1 1 d .
F17 F 0.6484(3) 0.59842(11) 0.21781(8) 0.0754(8) Uani 1 1 d .
F18 F 0.6453(2) 0.67614(9) 0.15790(9) 0.0712(7) Uani 1 1 d .
F19 F 0.6502(3) 0.63383(10) 0.08541(8) 0.0723(7) Uani 1 1 d .
F20 F 0.6487(2) 0.51438(9) 0.07232(6) 0.0557(6) Uani 1 1 d .
F21 F 0.48025(17) 0.29809(9) 0.18348(6) 0.0462(5) Uani 1 1 d .
F22 F 0.32810(19) 0.21147(10) 0.19421(8) 0.0607(6) Uani 1 1 d .
F23 F 0.25199(19) 0.13608(10) 0.13551(9) 0.0698(7) Uani 1 1 d .
F24 F 0.3255(2) 0.15020(11) 0.06550(8) 0.0705(7) Uani 1 1 d .
F25 F 0.47720(19) 0.23611(9) 0.05425(6) 0.0509(5) Uani 1 1 d .
B1 B 0.5766(3) 0.32195(15) 0.11588(10) 0.0312(7) Uani 1 1 d .
C1 C 0.5514(2) 0.39369(13) 0.10675(9) 0.0320(6) Uani 1 1 d .
C2 C 0.5925(3) 0.36482(13) 0.07213(9) 0.0323(6) Uani 1 1 d .
C3 C 0.6858(3) 0.32812(13) 0.08380(9) 0.0316(6) Uani 1 1 d .
C4 C 0.7146(2) 0.32839(12) 0.12776(8) 0.0289(6) Uani 1 1 d .
C5 C 0.7352(3) 0.39166(12) 0.14294(8) 0.0292(6) Uani 1 1 d .
C6 C 0.6466(3) 0.42697(13) 0.13114(8) 0.0306(6) Uani 1 1 d .
C7 C 0.4313(3) 0.42105(15) 0.10217(10) 0.0401(7) Uani 1 1 d .
H7A H 0.4342 0.4613 0.0904 0.048 Uiso 1 1 calc R
H7B H 0.3794 0.3958 0.0844 0.048 Uiso 1 1 calc R
C8 C 0.3823(3) 0.42673(18) 0.14033(13) 0.0543(9) Uani 1 1 d .
H8A H 0.3740 0.3867 0.1513 0.081 Uiso 1 1 calc R
H8B H 0.3070 0.4463 0.1360 0.081 Uiso 1 1 calc R
H8C H 0.4343 0.4508 0.1583 0.081 Uiso 1 1 calc R
C9 C 0.5254(3) 0.36370(15) 0.03231(9) 0.0414(7) Uani 1 1 d .
H9A H 0.4449 0.3523 0.0344 0.050 Uiso 1 1 calc R
H9B H 0.5584 0.3327 0.0167 0.050 Uiso 1 1 calc R
C10 C 0.5265(4) 0.42430(17) 0.01157(11) 0.0550(10) Uani 1 1 d .
H10A H 0.4910 0.4549 0.0264 0.083 Uiso 1 1 calc R
H10B H 0.4833 0.4209 -0.0142 0.083 Uiso 1 1 calc R
H10C H 0.6059 0.4358 0.0093 0.083 Uiso 1 1 calc R
C11 C 0.7451(3) 0.29023(14) 0.05725(9) 0.0373(7) Uani 1 1 d .
C12 C 0.8058(3) 0.31850(17) 0.03074(10) 0.0473(8) Uani 1 1 d .
C13 C 0.8671(4) 0.2875(2) 0.00589(12) 0.0626(11) Uani 1 1 d .
C14 C 0.8700(4) 0.2261(2) 0.00772(14) 0.0714(14) Uani 1 1 d .
C15 C 0.8117(4) 0.19617(19) 0.03405(14) 0.0641(13) Uani 1 1 d .
C16 C 0.7501(3) 0.22802(15) 0.05850(11) 0.0455(8) Uani 1 1 d .
C17 C 0.8008(2) 0.28156(12) 0.14382(8) 0.0302(6) Uani 1 1 d .
C18 C 0.9127(3) 0.28431(13) 0.13502(9) 0.0321(6) Uani 1 1 d .
C19 C 0.9968(3) 0.24439(14) 0.14951(10) 0.0383(7) Uani 1 1 d .
C20 C 0.9709(3) 0.19900(14) 0.17336(10) 0.0416(8) Uani 1 1 d .
C21 C 0.8606(3) 0.19397(14) 0.18272(10) 0.0418(7) Uani 1 1 d .
C22 C 0.7779(3) 0.23551(14) 0.16813(9) 0.0358(6) Uani 1 1 d .
C23 C 0.8460(2) 0.41123(13) 0.16446(9) 0.0321(6) Uani 1 1 d .
C24 C 0.9225(3) 0.44695(14) 0.14738(11) 0.0401(7) Uani 1 1 d .
C25 C 1.0276(3) 0.46380(15) 0.16705(13) 0.0517(10) Uani 1 1 d .
C26 C 1.0555(3) 0.44589(17) 0.20473(13) 0.0554(11) Uani 1 1 d .
C27 C 0.9823(3) 0.41118(17) 0.22272(11) 0.0496(9) Uani 1 1 d .
C28 C 0.8786(3) 0.39368(14) 0.20237(10) 0.0385(7) Uani 1 1 d .
C29 C 0.6449(3) 0.49302(13) 0.13789(9) 0.0325(6) Uani 1 1 d .
C30 C 0.6455(3) 0.51607(14) 0.17478(10) 0.0401(7) Uani 1 1 d .
C31 C 0.6461(3) 0.57743(16) 0.18184(11) 0.0485(8) Uani 1 1 d .
C32 C 0.6453(3) 0.61695(15) 0.15160(13) 0.0519(9) Uani 1 1 d .
C33 C 0.6467(3) 0.59526(15) 0.11493(12) 0.0494(9) Uani 1 1 d .
C34 C 0.6457(3) 0.53404(14) 0.10830(10) 0.0405(7) Uani 1 1 d .
C35 C 0.4860(3) 0.27064(13) 0.11868(10) 0.0350(6) Uani 1 1 d .
C36 C 0.4432(3) 0.26228(14) 0.15354(10) 0.0392(7) Uani 1 1 d .
C37 C 0.3646(3) 0.21841(15) 0.15965(11) 0.0446(8) Uani 1 1 d .
C38 C 0.3256(3) 0.18042(15) 0.13012(14) 0.0511(10) Uani 1 1 d .
C39 C 0.3638(3) 0.18742(15) 0.09455(13) 0.0499(9) Uani 1 1 d .
C40 C 0.4425(3) 0.23198(14) 0.08940(10) 0.0410(7) Uani 1 1 d .
F26 F 0.44390(19) 0.40415(9) 0.44024(6) 0.0516(5) Uani 1 1 d .
F27 F 0.3593(2) 0.48287(13) 0.48784(6) 0.0651(7) Uani 1 1 d .
F28 F 0.3768(2) 0.60261(12) 0.47519(7) 0.0686(7) Uani 1 1 d .
F29 F 0.4742(2) 0.64284(9) 0.41338(7) 0.0567(6) Uani 1 1 d .
F30 F 0.55960(16) 0.56486(8) 0.36619(6) 0.0418(4) Uani 1 1 d .
F31 F 0.29904(16) 0.43560(9) 0.35349(6) 0.0438(4) Uani 1 1 d .
F32 F 0.13546(18) 0.50790(11) 0.31930(8) 0.0631(6) Uani 1 1 d .
F33 F 0.1828(2) 0.58527(11) 0.26254(8) 0.0655(7) Uani 1 1 d .
F34 F 0.3966(2) 0.58696(10) 0.24066(7) 0.0584(6) Uani 1 1 d .
F35 F 0.56162(16) 0.51507(9) 0.27501(6) 0.0444(5) Uani 1 1 d .
F36 F 0.33371(19) 0.29465(11) 0.35563(6) 0.0586(6) Uani 1 1 d .
F37 F 0.1402(2) 0.25220(14) 0.31439(9) 0.0819(8) Uani 1 1 d .
F38 F 0.09620(19) 0.27554(12) 0.23765(8) 0.0716(7) Uani 1 1 d .
F39 F 0.24273(19) 0.34342(11) 0.20258(6) 0.0581(6) Uani 1 1 d .
F40 F 0.43516(17) 0.38790(9) 0.24371(6) 0.0454(5) Uani 1 1 d .
F41 F 0.5914(2) 0.27157(9) 0.26439(6) 0.0586(6) Uani 1 1 d .
F42 F 0.5837(3) 0.15263(11) 0.25454(9) 0.0892(10) Uani 1 1 d .
F43 F 0.5763(3) 0.07861(10) 0.31624(10) 0.0839(9) Uani 1 1 d .
F44 F 0.5774(3) 0.12567(11) 0.38756(9) 0.0816(8) Uani 1 1 d .
F45 F 0.5844(2) 0.24634(10) 0.39773(7) 0.0616(6) Uani 1 1 d .
F46 F 0.75783(16) 0.44670(8) 0.27680(5) 0.0375(4) Uani 1 1 d .
F47 F 0.91395(18) 0.52785(8) 0.26109(6) 0.0461(5) Uani 1 1 d .
F48 F 0.99498(17) 0.61039(9) 0.31577(7) 0.0509(5) Uani 1 1 d .
F49 F 0.92185(19) 0.60788(10) 0.38592(7) 0.0576(6) Uani 1 1 d .
F50 F 0.76640(17) 0.52666(9) 0.40227(6) 0.0462(5) Uani 1 1 d .
B2 B 0.6620(3) 0.43468(15) 0.34549(10) 0.0308(7) Uani 1 1 d .
C41 C 0.6855(2) 0.36402(13) 0.35813(9) 0.0310(6) Uani 1 1 d .
C42 C 0.6469(2) 0.39828(13) 0.39129(9) 0.0312(6) Uani 1 1 d .
C43 C 0.5551(2) 0.43572(13) 0.37790(9) 0.0304(6) Uani 1 1 d .
C44 C 0.5231(2) 0.42880(12) 0.33441(8) 0.0279(6) Uani 1 1 d .
C45 C 0.5002(2) 0.36392(13) 0.32276(8) 0.0305(6) Uani 1 1 d .
C46 C 0.5890(2) 0.32910(12) 0.33604(9) 0.0307(6) Uani 1 1 d .
C47 C 0.8041(3) 0.33520(15) 0.36334(9) 0.0370(7) Uani 1 1 d .
H47A H 0.8573 0.3612 0.3801 0.044 Uiso 1 1 calc R
H47B H 0.7994 0.2963 0.3766 0.044 Uiso 1 1 calc R
C48 C 0.8529(3) 0.32488(16) 0.32559(11) 0.0454(8) Uani 1 1 d .
H48A H 0.7976 0.3022 0.3079 0.068 Uiso 1 1 calc R
H48B H 0.9247 0.3022 0.3306 0.068 Uiso 1 1 calc R
H48C H 0.8680 0.3636 0.3140 0.068 Uiso 1 1 calc R
C49 C 0.7151(3) 0.40247(15) 0.43073(9) 0.0385(7) Uani 1 1 d .
H49A H 0.6821 0.4345 0.4456 0.046 Uiso 1 1 calc R
H49B H 0.7952 0.4138 0.4280 0.046 Uiso 1 1 calc R
C50 C 0.7154(3) 0.34309(17) 0.45322(10) 0.0489(8) Uani 1 1 d .
H50A H 0.6366 0.3326 0.4570 0.073 Uiso 1 1 calc R
H50B H 0.7619 0.3477 0.4783 0.073 Uiso 1 1 calc R
H50C H 0.7479 0.3112 0.4386 0.073 Uiso 1 1 calc R
C51 C 0.5062(3) 0.48147(14) 0.40215(9) 0.0328(6) Uani 1 1 d .
C52 C 0.4524(3) 0.46273(15) 0.43314(9) 0.0389(7) Uani 1 1 d .
C53 C 0.4082(3) 0.50295(19) 0.45730(10) 0.0465(8) Uani 1 1 d .
C54 C 0.4161(3) 0.56356(18) 0.45078(10) 0.0471(9) Uani 1 1 d .
C55 C 0.4662(3) 0.58363(15) 0.41981(10) 0.0420(8) Uani 1 1 d .
C56 C 0.5102(3) 0.54290(14) 0.39579(9) 0.0340(6) Uani 1 1 d .
C57 C 0.4373(2) 0.47334(13) 0.31596(9) 0.0311(6) Uani 1 1 d .
C58 C 0.3263(3) 0.47367(14) 0.32617(9) 0.0354(6) Uani 1 1 d .
C59 C 0.2409(3) 0.51076(16) 0.30868(11) 0.0436(8) Uani 1 1 d .
C60 C 0.2646(3) 0.54933(15) 0.28012(11) 0.0452(8) Uani 1 1 d .
C61 C 0.3734(3) 0.55014(14) 0.26893(10) 0.0407(7) Uani 1 1 d .
C62 C 0.4577(3) 0.51279(14) 0.28677(9) 0.0345(6) Uani 1 1 d .
C63 C 0.3907(3) 0.34233(13) 0.30079(9) 0.0337(6) Uani 1 1 d .
C64 C 0.3133(3) 0.30757(15) 0.31773(10) 0.0423(7) Uani 1 1 d .
C65 C 0.2145(3) 0.28477(18) 0.29687(13) 0.0538(9) Uani 1 1 d .
C66 C 0.1918(3) 0.29666(17) 0.25852(13) 0.0522(9) Uani 1 1 d .
C67 C 0.2660(3) 0.33158(16) 0.24041(10) 0.0446(8) Uani 1 1 d .
C68 C 0.3640(3) 0.35407(13) 0.26186(10) 0.0358(7) Uani 1 1 d .
C69 C 0.5880(3) 0.26281(13) 0.33127(10) 0.0356(7) Uani 1 1 d .
C70 C 0.5868(3) 0.23679(15) 0.29535(11) 0.0439(8) Uani 1 1 d .
C71 C 0.5829(4) 0.17543(16) 0.28994(13) 0.0559(10) Uani 1 1 d .
C72 C 0.5793(4) 0.13856(16) 0.32097(14) 0.0593(11) Uani 1 1 d .
C73 C 0.5804(4) 0.16210(17) 0.35719(13) 0.0558(10) Uani 1 1 d .
C74 C 0.5852(3) 0.22396(15) 0.36215(11) 0.0436(8) Uani 1 1 d .
C75 C 0.7535(2) 0.48406(13) 0.33963(9) 0.0303(6) Uani 1 1 d .
C76 C 0.7961(2) 0.48661(12) 0.30427(9) 0.0315(6) Uani 1 1 d .
C77 C 0.8759(3) 0.52815(13) 0.29552(10) 0.0348(6) Uani 1 1 d .
C78 C 0.9174(3) 0.56985(14) 0.32322(11) 0.0400(7) Uani 1 1 d .
C79 C 0.8792(3) 0.56862(14) 0.35873(10) 0.0403(7) Uani 1 1 d .
C80 C 0.7996(3) 0.52598(14) 0.36667(9) 0.0360(7) Uani 1 1 d .
C81 C 0.1916(10) 0.3949(7) -0.0035(3) 0.164(5) Uani 1 1 d .
H81 H 0.2016 0.4223 -0.0236 0.197 Uiso 1 1 calc R
C82 C 0.2100(7) 0.3284(8) -0.0067(3) 0.175(6) Uani 1 1 d .
H82 H 0.2338 0.3129 -0.0297 0.210 Uiso 1 1 calc R
C83 C 0.1942(6) 0.2904(4) 0.0216(2) 0.116(2) Uani 1 1 d .
H83 H 0.2068 0.2485 0.0196 0.140 Uiso 1 1 calc R
C84 C 0.1590(6) 0.3152(5) 0.0534(3) 0.119(2) Uani 1 1 d .
H84 H 0.1467 0.2894 0.0741 0.143 Uiso 1 1 calc R
C85 C 0.1399(6) 0.3759(6) 0.0576(3) 0.137(3) Uani 1 1 d .
H85 H 0.1126 0.3914 0.0800 0.164 Uiso 1 1 calc R
C86 C 0.1611(8) 0.4113(6) 0.0291(4) 0.166(5) Uani 1 1 d .
C87 C 0.1474(11) 0.4779(7) 0.0306(5) 0.259(9) Uani 1 1 d .
H87A H 0.1231 0.4893 0.0554 0.389 Uiso 1 1 calc R
H87B H 0.0893 0.4909 0.0097 0.389 Uiso 1 1 calc R
H87C H 0.2208 0.4973 0.0278 0.389 Uiso 1 1 calc R
C88 C 0.1022(12) 0.4812(6) 0.4222(4) 0.218(6) Uiso 1 1 d .
H88A H 0.1311 0.5068 0.4028 0.326 Uiso 1 1 calc R
H88B H 0.0357 0.4584 0.4103 0.326 Uiso 1 1 calc R
H88C H 0.1627 0.4534 0.4328 0.326 Uiso 1 1 calc R
C89 C 0.0671(15) 0.5198(7) 0.4541(5) 0.257(7) Uiso 1 1 d D
H89A H 0.0049 0.5475 0.4436 0.308 Uiso 1 1 calc R
H89B H 0.1332 0.5442 0.4655 0.308 Uiso 1 1 calc R
C90 C 0.0253(14) 0.4800(5) 0.4850(4) 0.241(7) Uiso 1 1 d D
H90A H 0.0901 0.4561 0.4979 0.290 Uiso 1 1 calc R
H90B H -0.0341 0.4520 0.4731 0.290 Uiso 1 1 calc R
C91 C 0.0851(17) 0.3230(7) 0.4429(6) 0.333(11) Uiso 1 1 d D
H91A H 0.0382 0.3385 0.4620 0.499 Uiso 1 1 calc R
H91B H 0.0576 0.3397 0.4175 0.499 Uiso 1 1 calc R
H91C H 0.1653 0.3346 0.4502 0.499 Uiso 1 1 calc R
C92 C 0.0760(14) 0.2542(7) 0.4414(5) 0.252(7) Uiso 1 1 d D
H92A H 0.0953 0.2405 0.4683 0.303 Uiso 1 1 calc R
H92B H -0.0067 0.2455 0.4343 0.303 Uiso 1 1 calc R
C93 C 0.1394(13) 0.2112(6) 0.4170(4) 0.221(6) Uiso 1 1 d D
H93A H 0.1046 0.2198 0.3903 0.266 Uiso 1 1 calc R
H93B H 0.2178 0.2282 0.4190 0.266 Uiso 1 1 calc R
C94 C 0.1599(16) 0.1441(7) 0.4167(5) 0.281(8) Uiso 1 1 d D
H94A H 0.0872 0.1252 0.4220 0.337 Uiso 1 1 calc R
H94B H 0.2169 0.1356 0.4394 0.337 Uiso 1 1 calc R
C95 C 0.199(2) 0.1089(9) 0.3831(6) 0.334(11) Uiso 1 1 d D
H95A H 0.2465 0.0752 0.3948 0.401 Uiso 1 1 calc R
H95B H 0.1295 0.0908 0.3690 0.401 Uiso 1 1 calc R
C96 C 0.267(2) 0.1360(13) 0.3526(8) 0.50(2) Uiso 1 1 d D
H96A H 0.2810 0.1050 0.3340 0.745 Uiso 1 1 calc R
H96B H 0.3399 0.1518 0.3651 0.745 Uiso 1 1 calc R
H96C H 0.2218 0.1685 0.3393 0.745 Uiso 1 1 calc R

loop_
_atom_site_aniso_label
_atom_site_aniso_U_11
_atom_site_aniso_U_22
_atom_site_aniso_U_33
_atom_site_aniso_U_23
_atom_site_aniso_U_13
_atom_site_aniso_U_12
F1 0.0635(14) 0.0323(10) 0.0668(15) -0.0008(9) -0.0123(11) 0.0018(9)
F2 0.090(2) 0.0526(14) 0.119(3) -0.0437(15) -0.0292(17) 0.0285(13)
F3 0.091(2) 0.138(3) 0.099(2) -0.068(2) 0.0141(18) 0.040(2)
F4 0.0726(18) 0.146(3) 0.0569(16) -0.0023(17) 0.0288(14) 0.0127(18)
F5 0.0635(14) 0.0559(13) 0.0542(13) 0.0103(10) 0.0168(11) 0.0023(11)
F6 0.0357(9) 0.0368(9) 0.0431(10) 0.0031(8) 0.0046(8) 0.0015(7)
F7 0.0320(10) 0.0546(12) 0.0709(15) -0.0007(10) 0.0033(9) 0.0112(9)
F8 0.0519(12) 0.0453(11) 0.0762(16) 0.0109(11) -0.0137(11) 0.0198(10)
F9 0.0626(14) 0.0518(13) 0.0701(16) 0.0326(11) -0.0082(12) 0.0028(10)
F10 0.0378(10) 0.0547(12) 0.0598(13) 0.0232(10) 0.0043(9) 0.0008(9)
F11 0.0537(12) 0.0510(12) 0.0543(13) 0.0113(10) 0.0081(10) -0.0066(10)
F12 0.0445(12) 0.0596(14) 0.120(2) -0.0098(14) 0.0173(14) -0.0181(11)
F13 0.0448(13) 0.0754(17) 0.112(2) -0.0408(16) -0.0314(13) 0.0011(12)
F14 0.0707(15) 0.0808(17) 0.0473(13) -0.0127(12) -0.0270(11) 0.0202(13)
F15 0.0570(12) 0.0523(12) 0.0344(10) 0.0040(9) 0.0001(9) 0.0063(10)
F16 0.0896(17) 0.0457(11) 0.0367(11) -0.0013(9) 0.0110(11) -0.0011(11)
F17 0.115(2) 0.0527(14) 0.0623(16) -0.0285(12) 0.0255(15) -0.0104(14)
F18 0.0833(17) 0.0288(10) 0.103(2) -0.0128(11) 0.0172(15) -0.0008(10)
F19 0.099(2) 0.0401(12) 0.0773(18) 0.0218(11) 0.0082(15) -0.0007(12)
F20 0.0835(16) 0.0460(11) 0.0359(11) 0.0055(9) 0.0012(10) 0.0019(11)
F21 0.0477(11) 0.0466(11) 0.0444(11) -0.0015(9) 0.0054(9) 0.0014(9)
F22 0.0476(12) 0.0571(13) 0.0811(17) 0.0178(12) 0.0219(12) 0.0023(10)
F23 0.0421(12) 0.0437(12) 0.121(2) 0.0105(13) 0.0015(13) -0.0124(9)
F24 0.0624(14) 0.0510(13) 0.0900(19) -0.0160(12) -0.0230(13) -0.0135(11)
F25 0.0580(13) 0.0468(11) 0.0440(12) -0.0067(9) -0.0091(9) -0.0028(9)
B1 0.0298(15) 0.0295(15) 0.0325(17) 0.0007(13) -0.0027(13) 0.0010(12)
C1 0.0296(14) 0.0295(14) 0.0350(16) 0.0008(11) -0.0029(12) 0.0053(11)
C2 0.0356(15) 0.0289(14) 0.0303(15) 0.0014(11) -0.0036(12) 0.0014(11)
C3 0.0358(15) 0.0272(13) 0.0307(15) -0.0009(11) -0.0004(12) 0.0005(11)
C4 0.0311(14) 0.0260(13) 0.0280(14) 0.0000(11) -0.0022(11) 0.0020(11)
C5 0.0349(15) 0.0264(13) 0.0254(14) 0.0000(10) 0.0006(11) 0.0008(11)
C6 0.0346(15) 0.0287(13) 0.0268(14) -0.0007(11) -0.0022(11) 0.0021(11)
C7 0.0308(15) 0.0380(16) 0.0491(19) -0.0015(14) -0.0049(13) 0.0067(12)
C8 0.0379(18) 0.056(2) 0.069(3) 0.0021(19) 0.0096(17) 0.0142(16)
C9 0.0466(18) 0.0392(16) 0.0343(17) -0.0001(13) -0.0108(14) 0.0076(14)
C10 0.072(3) 0.050(2) 0.0377(19) 0.0109(16) -0.0144(17) 0.0063(18)
C11 0.0398(16) 0.0392(16) 0.0303(15) -0.0065(13) -0.0061(13) 0.0085(13)
C12 0.050(2) 0.054(2) 0.0361(18) -0.0026(15) -0.0012(15) 0.0070(16)
C13 0.053(2) 0.094(3) 0.041(2) -0.014(2) 0.0056(18) 0.015(2)
C14 0.061(3) 0.091(3) 0.061(3) -0.037(3) 0.000(2) 0.024(2)
C15 0.060(2) 0.052(2) 0.073(3) -0.031(2) -0.019(2) 0.0250(19)
C16 0.0468(19) 0.0379(17) 0.047(2) -0.0088(15) -0.0133(15) 0.0092(14)
C17 0.0326(14) 0.0285(13) 0.0272(14) -0.0025(11) -0.0057(11) 0.0037(11)
C18 0.0334(15) 0.0288(13) 0.0330(15) -0.0024(11) -0.0006(12) 0.0034(11)
C19 0.0319(15) 0.0356(16) 0.0454(18) -0.0033(13) -0.0025(13) 0.0079(12)
C20 0.0386(17) 0.0322(15) 0.049(2) -0.0015(14) -0.0130(14) 0.0116(13)
C21 0.0483(19) 0.0322(15) 0.0415(18) 0.0102(13) -0.0077(15) 0.0029(13)
C22 0.0331(15) 0.0355(15) 0.0371(16) 0.0037(13) -0.0021(12) 0.0003(12)
C23 0.0295(14) 0.0278(13) 0.0373(16) -0.0055(11) -0.0016(12) 0.0034(11)
C24 0.0356(16) 0.0326(15) 0.051(2) -0.0062(14) 0.0014(14) 0.0011(12)
C25 0.0368(17) 0.0350(17) 0.084(3) -0.0157(17) 0.0100(18) -0.0057(14)
C26 0.0378(18) 0.050(2) 0.072(3) -0.0272(19) -0.0198(18) 0.0089(16)
C27 0.049(2) 0.0479(19) 0.047(2) -0.0133(16) -0.0144(16) 0.0124(16)
C28 0.0377(16) 0.0370(16) 0.0385(17) -0.0087(13) -0.0042(13) 0.0086(13)
C29 0.0338(15) 0.0271(14) 0.0351(16) -0.0006(11) -0.0008(12) 0.0024(11)
C30 0.0483(18) 0.0347(16) 0.0375(17) -0.0030(13) 0.0058(14) 0.0007(14)
C31 0.057(2) 0.0381(17) 0.051(2) -0.0128(15) 0.0107(17) -0.0020(15)
C32 0.055(2) 0.0283(16) 0.073(3) -0.0090(16) 0.0092(19) -0.0017(14)
C33 0.052(2) 0.0335(17) 0.061(2) 0.0105(16) 0.0029(17) -0.0001(15)
C34 0.0456(18) 0.0339(16) 0.0415(18) 0.0004(13) 0.0034(14) 0.0044(13)
C35 0.0279(14) 0.0297(14) 0.0451(18) 0.0022(12) -0.0045(12) 0.0031(11)
C36 0.0324(15) 0.0311(15) 0.053(2) -0.0005(14) -0.0003(14) 0.0042(12)
C37 0.0312(16) 0.0399(17) 0.063(2) 0.0109(16) 0.0055(15) 0.0078(13)
C38 0.0286(16) 0.0321(16) 0.090(3) 0.0072(17) -0.0031(17) -0.0006(13)
C39 0.0364(17) 0.0351(17) 0.072(3) -0.0079(16) -0.0186(17) -0.0003(13)
C40 0.0360(16) 0.0355(16) 0.048(2) -0.0017(14) -0.0083(14) 0.0032(13)
F26 0.0590(13) 0.0481(11) 0.0503(12) 0.0125(9) 0.0172(10) 0.0031(10)
F27 0.0605(14) 0.1011(19) 0.0367(11) 0.0051(12) 0.0171(10) 0.0213(13)
F28 0.0716(16) 0.0836(17) 0.0488(13) -0.0279(12) 0.0000(11) 0.0361(13)
F29 0.0637(14) 0.0377(11) 0.0646(14) -0.0151(10) -0.0088(11) 0.0132(9)
F30 0.0457(11) 0.0340(9) 0.0457(11) -0.0011(8) 0.0060(9) -0.0020(8)
F31 0.0334(9) 0.0505(11) 0.0483(11) 0.0019(9) 0.0083(8) -0.0001(8)
F32 0.0321(10) 0.0777(16) 0.0794(17) 0.0023(13) 0.0068(10) 0.0153(10)
F33 0.0550(13) 0.0631(14) 0.0731(16) 0.0068(12) -0.0123(11) 0.0285(11)
F34 0.0677(14) 0.0516(12) 0.0527(13) 0.0182(10) -0.0045(11) 0.0070(10)
F35 0.0383(10) 0.0501(11) 0.0449(11) 0.0118(9) 0.0053(8) 0.0012(8)
F36 0.0544(13) 0.0726(15) 0.0482(13) 0.0096(11) 0.0037(10) -0.0186(11)
F37 0.0552(15) 0.098(2) 0.092(2) 0.0063(16) 0.0062(14) -0.0400(14)
F38 0.0426(12) 0.0800(17) 0.0856(19) -0.0214(14) -0.0184(12) -0.0159(11)
F39 0.0560(13) 0.0666(14) 0.0457(12) -0.0122(10) -0.0170(10) 0.0053(11)
F40 0.0491(11) 0.0473(11) 0.0386(10) -0.0005(8) 0.0005(9) -0.0041(9)
F41 0.0955(18) 0.0405(11) 0.0391(12) -0.0042(9) 0.0053(11) 0.0032(11)
F42 0.148(3) 0.0450(13) 0.0733(19) -0.0273(13) 0.0074(18) -0.0010(15)
F43 0.107(2) 0.0258(11) 0.118(2) -0.0037(12) 0.0097(18) -0.0054(12)
F44 0.103(2) 0.0499(14) 0.092(2) 0.0320(13) 0.0109(17) -0.0042(14)
F45 0.0857(17) 0.0536(13) 0.0458(13) 0.0078(10) 0.0088(12) -0.0031(12)
F46 0.0434(10) 0.0353(9) 0.0331(9) -0.0075(7) 0.0019(8) -0.0034(7)
F47 0.0535(12) 0.0383(10) 0.0496(12) 0.0029(8) 0.0188(9) -0.0031(8)
F48 0.0440(11) 0.0361(10) 0.0736(15) -0.0025(9) 0.0110(10) -0.0120(8)
F49 0.0507(12) 0.0519(12) 0.0689(15) -0.0261(11) 0.0025(11) -0.0176(10)
F50 0.0460(11) 0.0531(11) 0.0391(10) -0.0161(9) 0.0038(9) -0.0095(9)
B2 0.0309(16) 0.0301(15) 0.0307(16) -0.0050(13) 0.0010(13) 0.0002(12)
C41 0.0282(14) 0.0307(14) 0.0330(15) -0.0019(11) -0.0004(11) 0.0005(11)
C42 0.0292(14) 0.0337(14) 0.0303(15) -0.0001(11) 0.0025(11) -0.0011(11)
C43 0.0301(14) 0.0288(13) 0.0324(15) -0.0026(11) 0.0045(11) -0.0007(11)
C44 0.0292(13) 0.0263(13) 0.0275(14) -0.0019(10) 0.0009(11) 0.0003(10)
C45 0.0316(14) 0.0297(14) 0.0296(14) -0.0021(11) 0.0010(11) -0.0023(11)
C46 0.0323(14) 0.0276(13) 0.0316(15) -0.0023(11) 0.0018(12) -0.0013(11)
C47 0.0295(15) 0.0397(16) 0.0402(17) -0.0022(13) -0.0017(13) 0.0046(12)
C48 0.0405(17) 0.0442(18) 0.053(2) 0.0002(15) 0.0116(15) 0.0095(14)
C49 0.0363(16) 0.0462(17) 0.0315(16) -0.0036(13) -0.0010(13) 0.0041(13)
C50 0.059(2) 0.053(2) 0.0340(18) 0.0033(15) -0.0003(16) 0.0108(17)
C51 0.0293(14) 0.0370(15) 0.0311(15) -0.0047(12) 0.0004(11) 0.0032(11)
C52 0.0370(16) 0.0457(17) 0.0330(16) 0.0020(13) 0.0010(13) 0.0039(13)
C53 0.0394(17) 0.071(2) 0.0292(16) 0.0002(16) 0.0041(13) 0.0133(16)
C54 0.0416(18) 0.062(2) 0.0354(17) -0.0159(16) -0.0041(14) 0.0186(16)
C55 0.0408(17) 0.0377(17) 0.0442(19) -0.0109(14) -0.0075(14) 0.0094(13)
C56 0.0306(14) 0.0361(15) 0.0340(16) -0.0061(12) -0.0008(12) -0.0002(12)
C57 0.0301(14) 0.0293(14) 0.0323(15) -0.0059(11) -0.0028(11) 0.0001(11)
C58 0.0311(15) 0.0349(15) 0.0385(17) -0.0062(12) -0.0018(12) 0.0024(12)
C59 0.0313(16) 0.0471(18) 0.051(2) -0.0113(15) -0.0016(14) 0.0072(13)
C60 0.0422(18) 0.0402(17) 0.049(2) -0.0059(15) -0.0114(15) 0.0159(14)
C61 0.0497(19) 0.0346(16) 0.0346(17) 0.0003(13) -0.0076(14) 0.0007(14)
C62 0.0338(15) 0.0349(15) 0.0339(16) -0.0035(12) 0.0001(12) 0.0007(12)
C63 0.0317(14) 0.0302(14) 0.0380(16) -0.0064(12) -0.0001(12) -0.0014(11)
C64 0.0382(17) 0.0433(17) 0.0446(19) -0.0027(14) 0.0025(14) -0.0064(14)
C65 0.0356(18) 0.055(2) 0.070(3) -0.0019(19) 0.0063(17) -0.0137(16)
C66 0.0360(17) 0.052(2) 0.065(3) -0.0148(18) -0.0097(17) -0.0046(15)
C67 0.0420(18) 0.0453(18) 0.0423(19) -0.0112(15) -0.0112(14) 0.0072(14)
C68 0.0352(15) 0.0296(14) 0.0415(17) -0.0074(12) 0.0003(13) 0.0000(12)
C69 0.0344(15) 0.0289(14) 0.0425(18) -0.0005(12) 0.0008(13) 0.0003(12)
C70 0.0488(19) 0.0332(16) 0.048(2) -0.0058(14) -0.0002(15) -0.0003(14)
C71 0.070(3) 0.0347(18) 0.061(2) -0.0129(17) -0.001(2) -0.0004(17)
C72 0.062(2) 0.0273(17) 0.087(3) -0.0033(18) 0.002(2) -0.0034(16)
C73 0.057(2) 0.0395(19) 0.070(3) 0.0190(18) 0.005(2) 0.0004(16)
C74 0.0464(19) 0.0383(17) 0.0451(19) 0.0035(14) 0.0023(15) -0.0016(14)
C75 0.0254(13) 0.0320(14) 0.0323(15) -0.0036(11) -0.0010(11) 0.0002(11)
C76 0.0290(14) 0.0270(13) 0.0366(16) -0.0030(11) -0.0035(12) 0.0006(11)
C77 0.0303(14) 0.0307(14) 0.0436(18) 0.0012(12) 0.0056(13) 0.0027(11)
C78 0.0310(15) 0.0294(15) 0.060(2) 0.0007(14) 0.0069(14) -0.0012(12)
C79 0.0319(15) 0.0349(15) 0.052(2) -0.0135(14) -0.0022(14) -0.0040(12)
C80 0.0314(15) 0.0385(16) 0.0378(17) -0.0093(13) 0.0036(13) -0.0003(12)
C81 0.156(10) 0.228(14) 0.103(7) 0.056(9) -0.005(6) -0.057(9)
C82 0.082(5) 0.358(19) 0.083(6) 0.004(9) 0.006(4) -0.046(9)
C83 0.084(4) 0.173(8) 0.090(5) 0.013(5) 0.002(4) 0.006(5)
C84 0.087(5) 0.163(8) 0.106(6) 0.002(6) 0.006(4) -0.012(5)
C85 0.074(4) 0.210(11) 0.126(7) 0.004(8) 0.008(4) -0.035(6)
C86 0.096(6) 0.193(11) 0.189(11) 0.095(10) -0.062(7) -0.056(7)
C87 0.147(11) 0.180(13) 0.43(3) -0.029(15) -0.048(13) -0.001(9)

loop_
_atom_type_symbol
_atom_type_description
_atom_type_scat_dispersion_real
_atom_type_scat_dispersion_imag
_atom_type_scat_source
C C 0.0033 0.0016 'International Tables Vol C Tables 4.2.6.8 and 6.1.1.4'
H H 0.0000 0.0000 'International Tables Vol C Tables 4.2.6.8 and 6.1.1.4'
B B 0.0013 0.0007 'International Tables Vol C Tables 4.2.6.8 and 6.1.1.4'
F F 0.0171 0.0103 'International Tables Vol C Tables 4.2.6.8 and 6.1.1.4'

loop_
_geom_angle_atom_site_label_1
_geom_angle_atom_site_label_2
_geom_angle_atom_site_label_3
_geom_angle
_geom_angle_site_symmetry_1
_geom_angle_site_symmetry_3
C35 B1 C4 135.0(3) . .
C35 B1 C1 127.6(3) . .
C4 B1 C1 96.5(2) . .
C35 B1 C3 129.1(3) . .
C4 B1 C3 52.62(17) . .
C1 B1 C3 86.0(2) . .
C35 B1 C2 124.8(2) . .
C4 B1 C2 88.0(2) . .
C1 B1 C2 50.78(17) . .
C2 C1 C6 112.1(2) . .
C2 C1 C7 118.2(3) . .
C6 C1 C7 118.1(2) . .
C2 C1 B1 70.9(2) . .
C6 C1 B1 105.3(2) . .
C7 C1 B1 123.3(3) . .
C3 C2 C1 109.7(3) . .
C3 C2 C9 124.2(3) . .
C1 C2 C9 124.5(3) . .
C3 C2 B1 66.8(2) . .
C1 C2 B1 58.29(18) . .
C9 C2 B1 131.7(3) . .
C2 C3 C11 124.3(3) . .
C2 C3 C4 111.1(2) . .
C11 C3 C4 124.5(3) . .
C2 C3 B1 68.5(2) . .
C11 C3 B1 139.9(3) . .
C4 C3 B1 57.51(18) . .
C17 C4 C5 116.3(2) . .
C17 C4 C3 115.0(2) . .
C5 C4 C3 111.1(2) . .
C17 C4 B1 129.2(2) . .
C5 C4 B1 106.4(2) . .
C3 C4 B1 69.9(2) . .
C6 C5 C23 125.9(3) . .
C6 C5 C4 111.0(3) . .
C23 C5 C4 122.8(2) . .
C5 C6 C29 124.1(3) . .
C5 C6 C1 112.3(2) . .
C29 C6 C1 123.4(2) . .
C8 C7 C1 112.7(3) . .
C8 C7 H7A 109.0 . .
C1 C7 H7A 109.0 . .
C8 C7 H7B 109.0 . .
C1 C7 H7B 109.0 . .
H7A C7 H7B 107.8 . .
C7 C8 H8A 109.5 . .
C7 C8 H8B 109.5 . .
H8A C8 H8B 109.5 . .
C7 C8 H8C 109.5 . .
H8A C8 H8C 109.5 . .
H8B C8 H8C 109.5 . .
C2 C9 C10 112.8(3) . .
C2 C9 H9A 109.0 . .
C10 C9 H9A 109.0 . .
C2 C9 H9B 109.0 . .
C10 C9 H9B 109.0 . .
H9A C9 H9B 107.8 . .
C9 C10 H10A 109.5 . .
C9 C10 H10B 109.5 . .
H10A C10 H10B 109.5 . .
C9 C10 H10C 109.5 . .
H10A C10 H10C 109.5 . .
H10B C10 H10C 109.5 . .
C16 C11 C12 116.8(3) . .
C16 C11 C3 124.5(3) . .
C12 C11 C3 118.5(3) . .
F5 C12 C13 117.6(4) . .
F5 C12 C11 119.5(3) . .
C13 C12 C11 123.0(4) . .
F4 C13 C14 120.3(4) . .
F4 C13 C12 120.9(4) . .
C14 C13 C12 118.8(4) . .
F3 C14 C13 120.3(5) . .
F3 C14 C15 119.7(5) . .
C13 C14 C15 120.1(4) . .
F2 C15 C16 118.9(5) . .
F2 C15 C14 120.9(4) . .
C16 C15 C14 120.3(4) . .
F1 C16 C15 118.8(3) . .
F1 C16 C11 120.1(3) . .
C15 C16 C11 121.1(4) . .
C22 C17 C18 115.6(3) . .
C22 C17 C4 124.7(3) . .
C18 C17 C4 119.7(3) . .
F6 C18 C19 117.4(3) . .
F6 C18 C17 119.7(3) . .
C19 C18 C17 123.0(3) . .
F7 C19 C20 119.8(3) . .
F7 C19 C18 120.3(3) . .
C20 C19 C18 119.9(3) . .
F8 C20 C19 120.7(3) . .
F8 C20 C21 119.9(3) . .
C19 C20 C21 119.4(3) . .
F9 C21 C20 120.1(3) . .
F9 C21 C22 120.5(3) . .
C20 C21 C22 119.4(3) . .
F10 C22 C17 120.9(3) . .
F10 C22 C21 116.4(3) . .
C17 C22 C21 122.7(3) . .
C28 C23 C24 117.1(3) . .
C28 C23 C5 121.4(3) . .
C24 C23 C5 121.5(3) . .
F11 C24 C25 118.5(3) . .
F11 C24 C23 119.9(3) . .
C25 C24 C23 121.6(4) . .
F12 C25 C26 120.9(4) . .
F12 C25 C24 120.0(4) . .
C26 C25 C24 119.1(4) . .
F13 C26 C27 119.6(4) . .
F13 C26 C25 119.3(4) . .
C27 C26 C25 121.1(3) . .
F14 C27 C26 120.1(3) . .
F14 C27 C28 120.9(4) . .
C26 C27 C28 119.0(4) . .
F15 C28 C27 118.5(3) . .
F15 C28 C23 119.5(3) . .
C27 C28 C23 122.0(3) . .
C34 C29 C30 116.9(3) . .
C34 C29 C6 122.2(3) . .
C30 C29 C6 120.9(3) . .
F16 C30 C29 120.1(3) . .
F16 C30 C31 117.9(3) . .
C29 C30 C31 121.9(3) . .
F17 C31 C32 119.7(3) . .
F17 C31 C30 120.6(3) . .
C32 C31 C30 119.6(3) . .
F18 C32 C33 120.1(4) . .
F18 C32 C31 120.3(4) . .
C33 C32 C31 119.6(3) . .
F19 C33 C32 119.8(3) . .
F19 C33 C34 120.0(4) . .
C32 C33 C34 120.2(3) . .
F20 C34 C29 119.5(3) . .
F20 C34 C33 118.7(3) . .
C29 C34 C33 121.8(3) . .
C40 C35 C36 115.2(3) . .
C40 C35 B1 126.5(3) . .
C36 C35 B1 118.3(3) . .
F21 C36 C37 117.2(3) . .
F21 C36 C35 119.2(3) . .
C37 C36 C35 123.6(3) . .
F22 C37 C38 119.6(3) . .
F22 C37 C36 121.1(3) . .
C38 C37 C36 119.2(4) . .
F23 C38 C37 120.7(4) . .
F23 C38 C39 119.8(4) . .
C37 C38 C39 119.6(3) . .
F24 C39 C40 120.6(4) . .
F24 C39 C38 119.7(3) . .
C40 C39 C38 119.7(3) . .
F25 C40 C39 116.8(3) . .
F25 C40 C35 120.5(3) . .
C39 C40 C35 122.7(4) . .
C75 B2 C44 134.8(3) . .
C75 B2 C41 127.6(3) . .
C44 B2 C41 96.6(2) . .
C75 B2 C43 128.2(2) . .
C44 B2 C43 52.73(17) . .
C41 B2 C43 87.1(2) . .
C75 B2 C42 124.8(2) . .
C44 B2 C42 88.2(2) . .
C41 B2 C42 51.05(17) . .
C43 B2 C42 45.42(15) . .
C42 C41 C46 112.2(2) . .
C42 C41 C47 118.7(3) . .
C46 C41 C47 117.4(2) . .
C42 C41 B2 70.5(2) . .
C46 C41 B2 105.4(2) . .
C47 C41 B2 123.7(3) . .
C43 C42 C41 109.8(3) . .
C43 C42 C49 124.6(3) . .
C41 C42 C49 124.1(3) . .
C43 C42 B2 66.2(2) . .
C41 C42 B2 58.47(18) . .
C49 C42 B2 132.6(2) . .
C42 C43 C51 123.7(3) . .
C42 C43 C44 110.9(2) . .
C51 C43 C44 125.0(3) . .
C42 C43 B2 68.4(2) . .
C51 C43 B2 136.1(2) . .
C44 C43 B2 58.23(18) . .
C57 C44 C45 115.3(2) . .
C57 C44 C43 115.4(2) . .
C45 C44 C43 112.1(2) . .
C57 C44 B2 130.2(2) . .
C45 C44 B2 106.2(2) . .
C43 C44 B2 69.0(2) . .
C46 C45 C63 125.2(3) . .
C46 C45 C44 110.9(3) . .
C63 C45 C44 123.9(3) . .
C45 C46 C69 122.9(3) . .
C45 C46 C41 112.5(2) . .
C69 C46 C41 124.5(3) . .
C48 C47 C41 113.5(3) . .
C48 C47 H47A 108.9 . .
C41 C47 H47A 108.9 . .
C48 C47 H47B 108.9 . .
C41 C47 H47B 108.9 . .
H47A C47 H47B 107.7 . .
C47 C48 H48A 109.5 . .
C47 C48 H48B 109.5 . .
H48A C48 H48B 109.5 . .
C47 C48 H48C 109.5 . .
H48A C48 H48C 109.5 . .
H48B C48 H48C 109.5 . .
C42 C49 C50 112.4(3) . .
C42 C49 H49A 109.1 . .
C50 C49 H49A 109.1 . .
C42 C49 H49B 109.1 . .
C50 C49 H49B 109.1 . .
H49A C49 H49B 107.9 . .
C49 C50 H50A 109.5 . .
C49 C50 H50B 109.5 . .
H50A C50 H50B 109.5 . .
C49 C50 H50C 109.5 . .
H50A C50 H50C 109.5 . .
H50B C50 H50C 109.5 . .
C52 C51 C56 116.8(3) . .
C52 C51 C43 119.1(3) . .
C56 C51 C43 124.2(3) . .
F26 C52 C53 118.7(3) . .
F26 C52 C51 119.5(3) . .
C53 C52 C51 121.8(3) . .
F27 C53 C54 120.0(3) . .
F27 C53 C52 120.0(3) . .
C54 C53 C52 120.0(3) . .
F28 C54 C55 120.5(4) . .
F28 C54 C53 119.8(3) . .
C55 C54 C53 119.7(3) . .
F29 C55 C54 119.9(3) . .
F29 C55 C56 120.3(3) . .
C54 C55 C56 119.8(3) . .
F30 C56 C55 117.5(3) . .
F30 C56 C51 120.7(3) . .
C55 C56 C51 121.9(3) . .
C62 C57 C58 116.0(3) . .
C62 C57 C44 124.4(3) . .
C58 C57 C44 119.5(3) . .
F31 C58 C59 117.9(3) . .
F31 C58 C57 119.4(3) . .
C59 C58 C57 122.6(3) . .
F32 C59 C60 120.7(3) . .
F32 C59 C58 119.6(3) . .
C60 C59 C58 119.7(3) . .
F33 C60 C59 120.7(3) . .
F33 C60 C61 119.8(3) . .
C59 C60 C61 119.5(3) . .
F34 C61 C62 120.1(3) . .
F34 C61 C60 119.9(3) . .
C62 C61 C60 120.0(3) . .
F35 C62 C61 117.9(3) . .
F35 C62 C57 119.9(3) . .
C61 C62 C57 122.2(3) . .
C64 C63 C68 116.6(3) . .
C64 C63 C45 122.0(3) . .
C68 C63 C45 121.4(3) . .
F36 C64 C63 119.7(3) . .
F36 C64 C65 118.2(3) . .
C63 C64 C65 122.1(3) . .
F37 C65 C66 119.9(3) . .
F37 C65 C64 120.5(4) . .
C66 C65 C64 119.6(3) . .
F38 C66 C65 120.9(4) . .
F38 C66 C67 118.7(4) . .
C65 C66 C67 120.4(3) . .
F39 C67 C66 120.1(3) . .
F39 C67 C68 121.0(3) . .
C66 C67 C68 118.9(3) . .
F40 C68 C63 119.6(3) . .
F40 C68 C67 118.0(3) . .
C63 C68 C67 122.3(3) . .
C70 C69 C74 116.6(3) . .
C70 C69 C46 121.2(3) . .
C74 C69 C46 122.2(3) . .
F41 C70 C71 117.8(3) . .
F41 C70 C69 119.7(3) . .
C71 C70 C69 122.4(4) . .
F42 C71 C72 120.7(3) . .
F42 C71 C70 119.9(4) . .
C72 C71 C70 119.4(4) . .
F43 C72 C71 120.1(4) . .
F43 C72 C73 119.4(4) . .
C71 C72 C73 120.4(3) . .
F44 C73 C72 120.2(4) . .
F44 C73 C74 120.4(4) . .
C72 C73 C74 119.4(4) . .
F45 C74 C69 119.6(3) . .
F45 C74 C73 118.7(3) . .
C69 C74 C73 121.7(3) . .
C80 C75 C76 115.1(3) . .
C80 C75 B2 126.7(3) . .
C76 C75 B2 118.2(3) . .
F46 C76 C77 117.5(3) . .
F46 C76 C75 118.8(3) . .
C77 C76 C75 123.7(3) . .
F47 C77 C76 120.6(3) . .
F47 C77 C78 120.4(3) . .
C76 C77 C78 119.0(3) . .
F48 C78 C79 120.0(3) . .
F48 C78 C77 120.5(3) . .
C79 C78 C77 119.6(3) . .
F49 C79 C78 119.5(3) . .
F49 C79 C80 120.4(3) . .
C78 C79 C80 120.0(3) . .
F50 C80 C79 117.2(3) . .
F50 C80 C75 120.2(3) . .
C79 C80 C75 122.6(3) . .
C86 C81 C82 113.8(11) . .
C86 C81 H81 123.1 . .
C82 C81 H81 123.1 . .
C83 C82 C81 122.3(11) . .
C83 C82 H82 118.8 . .
C81 C82 H82 118.8 . .
C82 C83 C84 115.9(11) . .
C82 C83 H83 122.1 . .
C84 C83 H83 122.1 . .
C83 C84 C85 123.8(10) . .
C83 C84 H84 118.1 . .
C85 C84 H84 118.1 . .
C86 C85 C84 117.3(12) . .
C86 C85 H85 121.4 . .
C84 C85 H85 121.4 . .
C81 C86 C85 126.8(15) . .
C81 C86 C87 110.9(13) . .
C85 C86 C87 122.3(18) . .
C86 C87 H87A 109.5 . .
C86 C87 H87B 109.5 . .
H87A C87 H87B 109.5 . .
C86 C87 H87C 109.5 . .
H87A C87 H87C 109.5 . .
H87B C87 H87C 109.5 . .
C89 C88 H88A 109.5 . .
C89 C88 H88B 109.5 . .
H88A C88 H88B 109.5 . .
C89 C88 H88C 109.5 . .
H88A C88 H88C 109.5 . .
H88B C88 H88C 109.5 . .
C88 C89 C90 109.5(11) . .
C88 C89 H89A 109.8 . .
C90 C89 H89A 109.8 . .
C88 C89 H89B 109.8 . .
C90 C89 H89B 109.8 . .
H89A C89 H89B 108.2 . .
C89 C90 C90 109.2(14) . 3_566
C89 C90 H90A 109.8 . .
C90 C90 H90A 109.8 3_566 .
C89 C90 H90B 109.8 . .
C90 C90 H90B 109.8 3_566 .
H90A C90 H90B 108.3 . .
C92 C91 H91A 109.5 . .
C92 C91 H91B 109.5 . .
H91A C91 H91B 109.5 . .
C92 C91 H91C 109.5 . .
H91A C91 H91C 109.5 . .
H91B C91 H91C 109.5 . .
C93 C92 C91 127.3(15) . .
C93 C92 H92A 105.5 . .
C91 C92 H92A 105.5 . .
C93 C92 H92B 105.5 . .
C91 C92 H92B 105.5 . .
H92A C92 H92B 106.1 . .
C94 C93 C92 135.1(15) . .
C94 C93 H93A 103.4 . .
C92 C93 H93A 103.4 . .
C94 C93 H93B 103.4 . .
C92 C93 H93B 103.4 . .
H93A C93 H93B 105.2 . .
C93 C94 C95 125.1(16) . .
C93 C94 H94A 106.0 . .
C95 C94 H94A 106.0 . .
C93 C94 H94B 106.0 . .
C95 C94 H94B 106.1 . .
H94A C94 H94B 106.3 . .
C96 C95 C94 124(2) . .
C96 C95 H95A 106.2 . .
C94 C95 H95A 106.2 . .
C96 C95 H95B 106.2 . .
C94 C95 H95B 106.2 . .
H95A C95 H95B 106.4 . .
C95 C96 H96A 109.5 . .
C95 C96 H96B 109.5 . .
H96A C96 H96B 109.5 . .
C95 C96 H96C 109.5 . .
H96A C96 H96C 109.5 . .
H96B C96 H96C 109.5 . .

loop_
_geom_bond_atom_site_label_1
_geom_bond_atom_site_label_2
_geom_bond_distance
_geom_bond_site_symmetry_2
F1 C16 1.341(5) .
F2 C15 1.353(5) .
F3 C14 1.333(5) .
F4 C13 1.330(5) .
F5 C12 1.339(4) .
F6 C18 1.354(3) .
F7 C19 1.345(4) .
F8 C20 1.340(3) .
F9 C21 1.337(4) .
F10 C22 1.340(4) .
F11 C24 1.343(4) .
F12 C25 1.340(4) .
F13 C26 1.348(4) .
F14 C27 1.336(4) .
F15 C28 1.338(4) .
F16 C30 1.335(4) .
F17 C31 1.341(4) .
F18 C32 1.339(4) .
F19 C33 1.349(4) .
F20 C34 1.338(4) .
F21 C36 1.346(4) .
F22 C37 1.342(4) .
F23 C38 1.342(4) .
F24 C39 1.346(4) .
F25 C40 1.347(4) .
B1 C35 1.574(4) .
B1 C4 1.628(4) .
B1 C1 1.651(4) .
B1 C3 1.812(5) .
B1 C2 1.835(5) .
C1 C2 1.504(4) .
C1 C6 1.513(4) .
C1 C7 1.527(4) .
C2 C3 1.388(4) .
C2 C9 1.513(4) .
C3 C11 1.492(4) .
C3 C4 1.534(4) .
C4 C17 1.513(4) .
C4 C5 1.517(4) .
C5 C6 1.329(4) .
C5 C23 1.485(4) .
C6 C29 1.493(4) .
C7 C8 1.524(5) .
C7 H7A 0.9900 .
C7 H7B 0.9900 .
C8 H8A 0.9800 .
C8 H8B 0.9800 .
C8 H8C 0.9800 .
C9 C10 1.535(5) .
C9 H9A 0.9900 .
C9 H9B 0.9900 .
C10 H10A 0.9800 .
C10 H10B 0.9800 .
C10 H10C 0.9800 .
C11 C16 1.389(5) .
C11 C12 1.390(5) .
C12 C13 1.382(5) .
C13 C14 1.370(7) .
C14 C15 1.387(7) .
C15 C16 1.384(5) .
C17 C22 1.381(4) .
C17 C18 1.388(4) .
C18 C19 1.379(4) .
C19 C20 1.370(5) .
C20 C21 1.380(5) .
C21 C22 1.392(4) .
C23 C28 1.391(5) .
C23 C24 1.391(5) .
C24 C25 1.388(5) .
C25 C26 1.378(6) .
C26 C27 1.368(6) .
C27 C28 1.387(5) .
C29 C34 1.383(4) .
C29 C30 1.389(4) .
C30 C31 1.390(5) .
C31 C32 1.377(6) .
C32 C33 1.374(6) .
C33 C34 1.385(5) .
C35 C40 1.387(5) .
C35 C36 1.389(5) .
C36 C37 1.380(5) .
C37 C38 1.371(6) .
C38 C39 1.384(6) .
C39 C40 1.384(5) .
F26 C52 1.336(4) .
F27 C53 1.352(4) .
F28 C54 1.342(4) .
F29 C55 1.345(4) .
F30 C56 1.342(4) .
F31 C58 1.347(4) .
F32 C59 1.338(4) .
F33 C60 1.340(4) .
F34 C61 1.340(4) .
F35 C62 1.336(4) .
F36 C64 1.350(4) .
F37 C65 1.342(4) .
F38 C66 1.346(4) .
F39 C67 1.344(4) .
F40 C68 1.343(4) .
F41 C70 1.339(4) .
F42 C71 1.341(5) .
F43 C72 1.347(4) .
F44 C73 1.342(5) .
F45 C74 1.343(4) .
F46 C76 1.346(3) .
F47 C77 1.337(4) .
F48 C78 1.332(4) .
F49 C79 1.343(4) .
F50 C80 1.351(4) .
B2 C75 1.570(4) .
B2 C44 1.634(4) .
B2 C41 1.651(4) .
B2 C43 1.795(4) .
B2 C42 1.825(5) .
C41 C42 1.506(4) .
C41 C46 1.507(4) .
C41 C47 1.523(4) .
C42 C43 1.398(4) .
C42 C49 1.510(4) .
C43 C51 1.487(4) .
C43 C44 1.530(4) .
C44 C57 1.502(4) .
C44 C45 1.518(4) .
C45 C46 1.336(4) .
C45 C63 1.493(4) .
C46 C69 1.488(4) .
C47 C48 1.523(5) .
C47 H47A 0.9900 .
C47 H47B 0.9900 .
C48 H48A 0.9800 .
C48 H48B 0.9800 .
C48 H48C 0.9800 .
C49 C50 1.541(5) .
C49 H49A 0.9900 .
C49 H49B 0.9900 .
C50 H50A 0.9800 .
C50 H50B 0.9800 .
C50 H50C 0.9800 .
C51 C52 1.387(4) .
C51 C56 1.390(4) .
C52 C53 1.378(5) .
C53 C54 1.376(6) .
C54 C55 1.371(5) .
C55 C56 1.381(4) .
C57 C62 1.392(4) .
C57 C58 1.394(4) .
C58 C59 1.382(4) .
C59 C60 1.374(5) .
C60 C61 1.382(5) .
C61 C62 1.382(4) .
C63 C64 1.383(5) .
C63 C68 1.385(5) .
C64 C65 1.388(5) .
C65 C66 1.362(6) .
C66 C67 1.381(6) .
C67 C68 1.387(4) .
C69 C70 1.384(5) .
C69 C74 1.389(5) .
C70 C71 1.381(5) .
C71 C72 1.367(6) .
C72 C73 1.371(6) .
C73 C74 1.391(5) .
C75 C80 1.391(4) .
C75 C76 1.394(4) .
C76 C77 1.379(4) .
C77 C78 1.387(5) .
C78 C79 1.374(5) .
C79 C80 1.386(4) .
C81 C86 1.289(17) .
C81 C82 1.506(17) .
C81 H81 0.9500 .
C82 C83 1.336(14) .
C82 H82 0.9500 .
C83 C84 1.354(11) .
C83 H83 0.9500 .
C84 C85 1.381(12) .
C84 H84 0.9500 .
C85 C86 1.320(13) .
C85 H85 0.9500 .
C86 C87 1.498(16) .
C87 H87A 0.9800 .
C87 H87B 0.9800 .
C87 H87C 0.9800 .
C88 C89 1.509(17) .
C88 H88A 0.9800 .
C88 H88B 0.9800 .
C88 H88C 0.9800 .
C89 C90 1.527(7) .
C89 H89A 0.9900 .
C89 H89B 0.9900 .
C90 C90 1.552(7) 3_566
C90 H90A 0.9900 .
C90 H90B 0.9900 .
C91 C92 1.538(7) .
C91 H91A 0.9800 .
C91 H91B 0.9800 .
C91 H91C 0.9800 .
C92 C93 1.536(7) .
C92 H92A 0.9900 .
C92 H92B 0.9900 .
C93 C94 1.516(7) .
C93 H93A 0.9900 .
C93 H93B 0.9900 .
C94 C95 1.533(7) .
C94 H94A 0.9900 .
C94 H94B 0.9900 .
C95 C96 1.528(7) .
C95 H95A 0.9900 .
C95 H95B 0.9900 .
C96 H96A 0.9800 .
C96 H96B 0.9800 .
C96 H96C 0.9800 .

loop_
_geom_torsion_atom_site_label_1
_geom_torsion_atom_site_label_2
_geom_torsion_atom_site_label_3
_geom_torsion_atom_site_label_4
_geom_torsion
_geom_torsion_site_symmetry_4
C35 B1 C1 C2 -107.5(3) .
C4 B1 C1 C2 82.1(2) .
C3 B1 C1 C2 30.47(18) .
C35 B1 C1 C6 143.9(3) .
C4 B1 C1 C6 -26.4(3) .
C3 B1 C1 C6 -78.1(2) .
C2 B1 C1 C6 -108.5(3) .
C35 B1 C1 C7 4.2(5) .
C4 B1 C1 C7 -166.1(3) .
C3 B1 C1 C7 142.2(3) .
C2 B1 C1 C7 111.7(3) .
C6 C1 C2 C3 54.7(3) .
C7 C1 C2 C3 -162.8(3) .
B1 C1 C2 C3 -44.5(3) .
C6 C1 C2 C9 -139.2(3) .
C7 C1 C2 C9 3.3(4) .
B1 C1 C2 C9 121.6(3) .
C6 C1 C2 B1 99.3(3) .
C7 C1 C2 B1 -118.3(3) .
C35 B1 C2 C3 -112.9(3) .
C4 B1 C2 C3 34.1(2) .
C1 B1 C2 C3 134.1(3) .
C35 B1 C2 C1 113.1(3) .
C4 B1 C2 C1 -100.0(2) .
C3 B1 C2 C1 -134.1(3) .
C35 B1 C2 C9 3.1(5) .
C4 B1 C2 C9 150.0(3) .
C1 B1 C2 C9 -110.0(4) .
C3 B1 C2 C9 115.9(4) .
C1 C2 C3 C11 177.1(3) .
C9 C2 C3 C11 10.9(5) .
B1 C2 C3 C11 136.6(3) .
C1 C2 C3 C4 0.9(3) .
C9 C2 C3 C4 -165.2(3) .
B1 C2 C3 C4 -39.6(2) .
C1 C2 C3 B1 40.5(2) .
C9 C2 C3 B1 -125.7(3) .
C35 B1 C3 C2 103.0(3) .
C4 B1 C3 C2 -135.2(2) .
C1 B1 C3 C2 -33.9(2) .
C35 B1 C3 C11 -15.2(6) .
C4 B1 C3 C11 106.6(4) .
C1 B1 C3 C11 -152.1(4) .
C2 B1 C3 C11 -118.2(4) .
C35 B1 C3 C4 -121.8(3) .
C1 B1 C3 C4 101.3(2) .
C2 B1 C3 C4 135.2(2) .
C2 C3 C4 C17 169.5(3) .
C11 C3 C4 C17 -6.6(4) .
B1 C3 C4 C17 124.9(3) .
C2 C3 C4 C5 -55.7(3) .
C11 C3 C4 C5 128.1(3) .
B1 C3 C4 C5 -100.4(3) .
C2 C3 C4 B1 44.6(3) .
C11 C3 C4 B1 -131.5(3) .
C35 B1 C4 C17 4.5(6) .
C1 B1 C4 C17 173.7(3) .
C3 B1 C4 C17 -106.4(3) .
C2 B1 C4 C17 -136.2(3) .
C35 B1 C4 C5 -142.0(4) .
C1 B1 C4 C5 27.1(3) .
C3 B1 C4 C5 107.0(2) .
C2 B1 C4 C5 77.3(2) .
C35 B1 C4 C3 110.9(4) .
C1 B1 C4 C3 -79.9(2) .
C2 B1 C4 C3 -29.75(17) .
C17 C4 C5 C6 -171.2(3) .
C3 C4 C5 C6 54.6(3) .
B1 C4 C5 C6 -19.7(3) .
C17 C4 C5 C23 14.9(4) .
C3 C4 C5 C23 -119.3(3) .
B1 C4 C5 C23 166.4(3) .
C23 C5 C6 C29 0.0(5) .
C4 C5 C6 C29 -173.7(3) .
C23 C5 C6 C1 174.5(3) .
C4 C5 C6 C1 0.8(4) .
C2 C1 C6 C5 -57.3(3) .
C7 C1 C6 C5 160.2(3) .
B1 C1 C6 C5 18.0(3) .
C2 C1 C6 C29 117.3(3) .
C7 C1 C6 C29 -25.2(4) .
B1 C1 C6 C29 -167.4(3) .
C2 C1 C7 C8 157.9(3) .
C6 C1 C7 C8 -61.8(4) .
B1 C1 C7 C8 73.2(4) .
C3 C2 C9 C10 -120.6(4) .
C1 C2 C9 C10 75.3(4) .
B1 C2 C9 C10 151.3(3) .
C2 C3 C11 C16 -116.8(4) .
C4 C3 C11 C16 58.8(4) .
B1 C3 C11 C16 -19.9(6) .
C2 C3 C11 C12 67.2(4) .
C4 C3 C11 C12 -117.2(3) .
B1 C3 C11 C12 164.2(3) .
C16 C11 C12 F5 -178.9(3) .
C3 C11 C12 F5 -2.6(5) .
C16 C11 C12 C13 1.2(5) .
C3 C11 C12 C13 177.5(3) .
F5 C12 C13 F4 -0.7(6) .
C11 C12 C13 F4 179.1(4) .
F5 C12 C13 C14 179.1(4) .
C11 C12 C13 C14 -1.0(6) .
F4 C13 C14 F3 0.0(7) .
C12 C13 C14 F3 -179.9(4) .
F4 C13 C14 C15 -179.8(4) .
C12 C13 C14 C15 0.3(7) .
F3 C14 C15 F2 -1.1(7) .
C13 C14 C15 F2 178.7(4) .
F3 C14 C15 C16 -179.7(4) .
C13 C14 C15 C16 0.2(7) .
F2 C15 C16 F1 1.6(5) .
C14 C15 C16 F1 -179.8(4) .
F2 C15 C16 C11 -178.5(3) .
C14 C15 C16 C11 0.1(6) .
C12 C11 C16 F1 179.2(3) .
C3 C11 C16 F1 3.1(5) .
C12 C11 C16 C15 -0.7(5) .
C3 C11 C16 C15 -176.8(3) .
C5 C4 C17 C22 110.5(3) .
C3 C4 C17 C22 -117.1(3) .
B1 C4 C17 C22 -33.3(5) .
C5 C4 C17 C18 -67.7(4) .
C3 C4 C17 C18 64.7(3) .
B1 C4 C17 C18 148.5(3) .
C22 C17 C18 F6 -180.0(3) .
C4 C17 C18 F6 -1.6(4) .
C22 C17 C18 C19 -0.4(4) .
C4 C17 C18 C19 177.9(3) .
F6 C18 C19 F7 0.8(4) .
C17 C18 C19 F7 -178.8(3) .
F6 C18 C19 C20 -179.6(3) .
C17 C18 C19 C20 0.9(5) .
F7 C19 C20 F8 -0.8(5) .
C18 C19 C20 F8 179.6(3) .
F7 C19 C20 C21 179.4(3) .
C18 C19 C20 C21 -0.2(5) .
F8 C20 C21 F9 -0.6(5) .
C19 C20 C21 F9 179.2(3) .
F8 C20 C21 C22 179.4(3) .
C19 C20 C21 C22 -0.8(5) .
C18 C17 C22 F10 179.8(3) .
C4 C17 C22 F10 1.5(5) .
C18 C17 C22 C21 -0.6(5) .
C4 C17 C22 C21 -178.9(3) .
F9 C21 C22 F10 0.9(5) .
C20 C21 C22 F10 -179.2(3) .
F9 C21 C22 C17 -178.7(3) .
C20 C21 C22 C17 1.2(5) .
C6 C5 C23 C28 113.0(4) .
C4 C5 C23 C28 -74.0(4) .
C6 C5 C23 C24 -68.2(4) .
C4 C5 C23 C24 104.8(3) .
C28 C23 C24 F11 179.5(3) .
C5 C23 C24 F11 0.7(4) .
C28 C23 C24 C25 0.8(5) .
C5 C23 C24 C25 -178.0(3) .
F11 C24 C25 F12 0.7(5) .
C23 C24 C25 F12 179.4(3) .
F11 C24 C25 C26 179.6(3) .
C23 C24 C25 C26 -1.6(5) .
F12 C25 C26 F13 0.0(5) .
C24 C25 C26 F13 -178.9(3) .
F12 C25 C26 C27 179.9(3) .
C24 C25 C26 C27 1.0(5) .
F13 C26 C27 F14 0.9(5) .
C25 C26 C27 F14 -179.0(3) .
F13 C26 C27 C28 -179.7(3) .
C25 C26 C27 C28 0.4(5) .
F14 C27 C28 F15 -2.3(5) .
C26 C27 C28 F15 178.3(3) .
F14 C27 C28 C23 178.2(3) .
C26 C27 C28 C23 -1.2(5) .
C24 C23 C28 F15 -178.9(3) .
C5 C23 C28 F15 0.0(4) .
C24 C23 C28 C27 0.6(4) .
C5 C23 C28 C27 179.4(3) .
C5 C6 C29 C34 110.7(4) .
C1 C6 C29 C34 -63.2(4) .
C5 C6 C29 C30 -67.7(4) .
C1 C6 C29 C30 118.4(3) .
C34 C29 C30 F16 -179.5(3) .
C6 C29 C30 F16 -1.1(5) .
C34 C29 C30 C31 0.3(5) .
C6 C29 C30 C31 178.8(3) .
F16 C30 C31 F17 0.9(6) .
C29 C30 C31 F17 -179.0(3) .
F16 C30 C31 C32 -179.6(3) .
C29 C30 C31 C32 0.5(6) .
F17 C31 C32 F18 -0.8(6) .
C30 C31 C32 F18 179.7(4) .
F17 C31 C32 C33 177.9(4) .
C30 C31 C32 C33 -1.6(6) .
F18 C32 C33 F19 1.2(6) .
C31 C32 C33 F19 -177.6(4) .
F18 C32 C33 C34 -179.4(4) .
C31 C32 C33 C34 1.8(6) .
C30 C29 C34 F20 178.0(3) .
C6 C29 C34 F20 -0.5(5) .
C30 C29 C34 C33 -0.1(5) .
C6 C29 C34 C33 -178.6(3) .
F19 C33 C34 F20 0.3(5) .
C32 C33 C34 F20 -179.1(3) .
F19 C33 C34 C29 178.4(3) .
C32 C33 C34 C29 -0.9(6) .
C4 B1 C35 C40 -98.6(4) .
C1 B1 C35 C40 95.0(4) .
C3 B1 C35 C40 -25.7(5) .
C2 B1 C35 C40 30.9(5) .
C4 B1 C35 C36 81.7(4) .
C1 B1 C35 C36 -84.7(4) .
C3 B1 C35 C36 154.6(3) .
C2 B1 C35 C36 -148.8(3) .
C40 C35 C36 F21 -179.6(3) .
B1 C35 C36 F21 0.1(4) .
C40 C35 C36 C37 1.1(5) .
B1 C35 C36 C37 -179.2(3) .
F21 C36 C37 F22 -0.9(4) .
C35 C36 C37 F22 178.5(3) .
F21 C36 C37 C38 -179.2(3) .
C35 C36 C37 C38 0.1(5) .
F22 C37 C38 F23 -0.5(5) .
C36 C37 C38 F23 177.8(3) .
F22 C37 C38 C39 -179.7(3) .
C36 C37 C38 C39 -1.3(5) .
F23 C38 C39 F24 0.9(5) .
C37 C38 C39 F24 -180.0(3) .
F23 C38 C39 C40 -178.0(3) .
C37 C38 C39 C40 1.2(5) .
F24 C39 C40 F25 0.5(5) .
C38 C39 C40 F25 179.3(3) .
F24 C39 C40 C35 -178.7(3) .
C38 C39 C40 C35 0.1(5) .
C36 C35 C40 F25 179.6(3) .
B1 C35 C40 F25 -0.1(5) .
C36 C35 C40 C39 -1.2(5) .
B1 C35 C40 C39 179.1(3) .
C75 B2 C41 C42 107.6(3) .
C44 B2 C41 C42 -82.3(2) .
C43 B2 C41 C42 -30.34(18) .
C75 B2 C41 C46 -143.8(3) .
C44 B2 C41 C46 26.3(3) .
C43 B2 C41 C46 78.2(2) .
C42 B2 C41 C46 108.6(3) .
C75 B2 C41 C47 -4.5(5) .
C44 B2 C41 C47 165.6(3) .
C43 B2 C41 C47 -142.5(3) .
C42 B2 C41 C47 -112.1(3) .
C46 C41 C42 C43 -55.7(3) .
C47 C41 C42 C43 162.0(3) .
B2 C41 C42 C43 43.5(2) .
C46 C41 C42 C49 137.8(3) .
C47 C41 C42 C49 -4.5(4) .
B2 C41 C42 C49 -122.9(3) .
C46 C41 C42 B2 -99.2(3) .
C47 C41 C42 B2 118.5(3) .
C75 B2 C42 C43 111.8(3) .
C44 B2 C42 C43 -34.9(2) .
C41 B2 C42 C43 -134.9(3) .
C75 B2 C42 C41 -113.3(3) .
C44 B2 C42 C41 100.0(2) .
C43 B2 C42 C41 134.9(3) .
C75 B2 C42 C49 -4.1(5) .
C44 B2 C42 C49 -150.8(3) .
C41 B2 C42 C49 109.2(4) .
C43 B2 C42 C49 -115.9(4) .
C41 C42 C43 C51 -171.7(3) .
C49 C42 C43 C51 -5.4(5) .
B2 C42 C43 C51 -131.8(3) .
C41 C42 C43 C44 0.9(3) .
C49 C42 C43 C44 167.3(3) .
B2 C42 C43 C44 40.8(2) .
C41 C42 C43 B2 -39.9(2) .
C49 C42 C43 B2 126.5(3) .
C75 B2 C43 C42 -104.1(3) .
C44 B2 C43 C42 134.0(2) .
C41 B2 C43 C42 33.5(2) .
C75 B2 C43 C51 12.6(5) .
C44 B2 C43 C51 -109.2(4) .
C41 B2 C43 C51 150.2(3) .
C42 B2 C43 C51 116.7(4) .
C75 B2 C43 C44 121.9(3) .
C41 B2 C43 C44 -100.6(2) .
C42 B2 C43 C44 -134.0(2) .
C42 C43 C44 C57 -171.3(2) .
C51 C43 C44 C57 1.2(4) .
B2 C43 C44 C57 -125.7(3) .
C42 C43 C44 C45 53.9(3) .
C51 C43 C44 C45 -133.6(3) .
B2 C43 C44 C45 99.5(3) .
C42 C43 C44 B2 -45.7(2) .
C51 C43 C44 B2 126.9(3) .
C75 B2 C44 C57 -3.7(5) .
C41 B2 C44 C57 -172.6(3) .
C43 B2 C44 C57 106.1(3) .
C42 B2 C44 C57 136.9(3) .
C75 B2 C44 C45 142.2(3) .
C41 B2 C44 C45 -26.7(3) .
C43 B2 C44 C45 -108.0(2) .
C42 B2 C44 C45 -77.2(2) .
C75 B2 C44 C43 -109.8(4) .
C41 B2 C44 C43 81.2(2) .
C42 B2 C44 C43 30.81(17) .
C57 C44 C45 C46 170.9(3) .
C43 C44 C45 C46 -54.3(3) .
B2 C44 C45 C46 19.2(3) .
C57 C44 C45 C63 -11.4(4) .
C43 C44 C45 C63 123.4(3) .
B2 C44 C45 C63 -163.1(3) .
C63 C45 C46 C69 -1.7(5) .
C44 C45 C46 C69 175.9(3) .
C63 C45 C46 C41 -178.2(3) .
C44 C45 C46 C41 -0.6(4) .
C42 C41 C46 C45 56.8(3) .
C47 C41 C46 C45 -160.4(3) .
B2 C41 C46 C45 -18.0(3) .
C42 C41 C46 C69 -119.7(3) .
C47 C41 C46 C69 23.2(4) .
B2 C41 C46 C69 165.5(3) .
C42 C41 C47 C48 -156.3(3) .
C46 C41 C47 C48 63.3(4) .
B2 C41 C47 C48 -71.6(4) .
C43 C42 C49 C50 123.6(3) .
C41 C42 C49 C50 -71.9(4) .
B2 C42 C49 C50 -148.3(3) .
C42 C43 C51 C52 -65.3(4) .
C44 C43 C51 C52 123.0(3) .
B2 C43 C51 C52 -158.5(3) .
C42 C43 C51 C56 115.0(4) .
C44 C43 C51 C56 -56.6(4) .
B2 C43 C51 C56 21.8(5) .
C56 C51 C52 F26 178.7(3) .
C43 C51 C52 F26 -1.0(5) .
C56 C51 C52 C53 -2.1(5) .
C43 C51 C52 C53 178.2(3) .
F26 C52 C53 F27 1.0(5) .
C51 C52 C53 F27 -178.1(3) .
F26 C52 C53 C54 179.8(3) .
C51 C52 C53 C54 0.6(5) .
F27 C53 C54 F28 1.1(5) .
C52 C53 C54 F28 -177.6(3) .
F27 C53 C54 C55 179.8(3) .
C52 C53 C54 C55 1.1(5) .
F28 C54 C55 F29 -1.2(5) .
C53 C54 C55 F29 -179.9(3) .
F28 C54 C55 C56 177.5(3) .
C53 C54 C55 C56 -1.2(5) .
F29 C55 C56 F30 -0.4(5) .
C54 C55 C56 F30 -179.1(3) .
F29 C55 C56 C51 178.2(3) .
C54 C55 C56 C51 -0.5(5) .
C52 C51 C56 F30 -179.3(3) .
C43 C51 C56 F30 0.4(5) .
C52 C51 C56 C55 2.1(5) .
C43 C51 C56 C55 -178.2(3) .
C45 C44 C57 C62 -105.9(3) .
C43 C44 C57 C62 120.8(3) .
B2 C44 C57 C62 37.5(5) .
C45 C44 C57 C58 69.4(4) .
C43 C44 C57 C58 -63.9(3) .
B2 C44 C57 C58 -147.2(3) .
C62 C57 C58 F31 178.3(3) .
C44 C57 C58 F31 2.5(4) .
C62 C57 C58 C59 -0.1(4) .
C44 C57 C58 C59 -175.8(3) .
F31 C58 C59 F32 0.2(5) .
C57 C58 C59 F32 178.6(3) .
F31 C58 C59 C60 -178.6(3) .
C57 C58 C59 C60 -0.2(5) .
F32 C59 C60 F33 0.6(5) .
C58 C59 C60 F33 179.4(3) .
F32 C59 C60 C61 -178.1(3) .
C58 C59 C60 C61 0.7(5) .
F33 C60 C61 F34 0.2(5) .
C59 C60 C61 F34 178.9(3) .
F33 C60 C61 C62 -179.5(3) .
C59 C60 C61 C62 -0.7(5) .
F34 C61 C62 F35 0.3(5) .
C60 C61 C62 F35 180.0(3) .
F34 C61 C62 C57 -179.3(3) .
C60 C61 C62 C57 0.4(5) .
C58 C57 C62 F35 -179.5(3) .
C44 C57 C62 F35 -4.1(4) .
C58 C57 C62 C61 0.0(4) .
C44 C57 C62 C61 175.5(3) .
C46 C45 C63 C64 68.5(4) .
C44 C45 C63 C64 -108.8(4) .
C46 C45 C63 C68 -108.7(4) .
C44 C45 C63 C68 74.0(4) .
C68 C63 C64 F36 -179.7(3) .
C45 C63 C64 F36 3.0(5) .
C68 C63 C64 C65 0.8(5) .
C45 C63 C64 C65 -176.5(3) .
F36 C64 C65 F37 1.8(6) .
C63 C64 C65 F37 -178.7(3) .
F36 C64 C65 C66 -179.6(3) .
C63 C64 C65 C66 -0.1(6) .
F37 C65 C66 F38 -0.8(6) .
C64 C65 C66 F38 -179.5(3) .
F37 C65 C66 C67 178.1(4) .
C64 C65 C66 C67 -0.5(6) .
F38 C66 C67 F39 -0.6(5) .
C65 C66 C67 F39 -179.6(3) .
F38 C66 C67 C68 179.2(3) .
C65 C66 C67 C68 0.3(5) .
C64 C63 C68 F40 179.5(3) .
C45 C63 C68 F40 -3.1(4) .
C64 C63 C68 C67 -1.1(5) .
C45 C63 C68 C67 176.2(3) .
F39 C67 C68 F40 -0.2(5) .
C66 C67 C68 F40 180.0(3) .
F39 C67 C68 C63 -179.6(3) .
C66 C67 C68 C63 0.6(5) .
C45 C46 C69 C70 67.7(4) .
C41 C46 C69 C70 -116.2(4) .
C45 C46 C69 C74 -110.6(4) .
C41 C46 C69 C74 65.5(4) .
C74 C69 C70 F41 -178.8(3) .
C46 C69 C70 F41 2.8(5) .
C74 C69 C70 C71 0.1(5) .
C46 C69 C70 C71 -178.3(3) .
F41 C70 C71 F42 -0.1(6) .
C69 C70 C71 F42 -179.0(4) .
F41 C70 C71 C72 179.3(4) .
C69 C70 C71 C72 0.4(6) .
F42 C71 C72 F43 -0.1(7) .
C70 C71 C72 F43 -179.6(4) .
F42 C71 C72 C73 179.0(4) .
C70 C71 C72 C73 -0.5(7) .
F43 C72 C73 F44 -0.6(6) .
C71 C72 C73 F44 -179.7(4) .
F43 C72 C73 C74 179.1(4) .
C71 C72 C73 C74 0.0(6) .
C70 C69 C74 F45 -179.0(3) .
C46 C69 C74 F45 -0.6(5) .
C70 C69 C74 C73 -0.5(5) .
C46 C69 C74 C73 177.8(3) .
F44 C73 C74 F45 -1.4(6) .
C72 C73 C74 F45 179.0(4) .
F44 C73 C74 C69 -179.8(3) .
C72 C73 C74 C69 0.5(6) .
C44 B2 C75 C80 98.8(4) .
C41 B2 C75 C80 -95.1(4) .
C43 B2 C75 C80 26.5(5) .
C42 B2 C75 C80 -30.7(5) .
C44 B2 C75 C76 -82.5(4) .
C41 B2 C75 C76 83.6(4) .
C43 B2 C75 C76 -154.7(3) .
C42 B2 C75 C76 148.0(3) .
C80 C75 C76 F46 178.5(3) .
B2 C75 C76 F46 -0.3(4) .
C80 C75 C76 C77 -1.7(4) .
B2 C75 C76 C77 179.5(3) .
F46 C76 C77 F47 -0.7(4) .
C75 C76 C77 F47 179.5(3) .
F46 C76 C77 C78 -179.8(3) .
C75 C76 C77 C78 0.4(5) .
F47 C77 C78 F48 0.5(5) .
C76 C77 C78 F48 179.6(3) .
F47 C77 C78 C79 -178.6(3) .
C76 C77 C78 C79 0.6(5) .
F48 C78 C79 F49 -1.0(5) .
C77 C78 C79 F49 178.1(3) .
F48 C78 C79 C80 -179.2(3) .
C77 C78 C79 C80 -0.1(5) .
F49 C79 C80 F50 1.1(5) .
C78 C79 C80 F50 179.2(3) .
F49 C79 C80 C75 -179.5(3) .
C78 C79 C80 C75 -1.3(5) .
C76 C75 C80 F50 -178.5(3) .
B2 C75 C80 F50 0.3(5) .
C76 C75 C80 C79 2.1(5) .
B2 C75 C80 C79 -179.1(3) .
C86 C81 C82 C83 0.9(16) .
C81 C82 C83 C84 0.8(13) .
C82 C83 C84 C85 -0.1(12) .
C83 C84 C85 C86 -2.2(13) .
C82 C81 C86 C85 -3.6(16) .
C82 C81 C86 C87 178.5(9) .
C84 C85 C86 C81 4.4(15) .
C84 C85 C86 C87 -178.0(9) .
C88 C89 C90 C90 -172.7(16) 3_566
C91 C92 C93 C94 166(2) .
C92 C93 C94 C95 163(2) .
C93 C94 C95 C96 25(4) .
